data_1506577
loop_
_publ_author_name
'Harmata, Michael'
'Lee, Dong Reyoul'
'Barnes, Charles L.'

_publ_section_title
;
 Stereospecific synthesis of dienones via a torquoselective retro-Nazarov
 reaction.
;
_journal_issue 9
_journal_name_full 'Organic letters'
_journal_page_first 1881
_journal_page_last 1883
_journal_paper_doi 10.1021/ol050657v
_journal_volume 7
_journal_year 2005
_chemical_formula_sum 'C17 H23 Cl O2'
_chemical_formula_weight 294.80
_chemical_name_systematic
; 
 ? 
;
_space_group_IT_number 14
_symmetry_cell_setting monoclinic
_symmetry_space_group_name_Hall '-P 2yn'
_symmetry_space_group_name_H-M 'P 1 21/n 1'
_atom_sites_solution_hydrogens geom
_atom_sites_solution_primary direct
_atom_sites_solution_secondary difmap
_audit_creation_method SHELXL-97
_cell_angle_alpha 90.00
_cell_angle_beta 108.583(2)
_cell_angle_gamma 90.00
_cell_formula_units_Z 4
_cell_length_a 7.5148(7)
_cell_length_b 21.084(2)
_cell_length_c 10.2821(10)
_cell_measurement_reflns_used 4148
_cell_measurement_temperature 173(2)
_cell_measurement_theta_max 27.0
_cell_measurement_theta_min 2.3
_cell_volume 1544.2(3)
_computing_cell_refinement 'SAINT (Bruker, 1998)'
_computing_data_collection 'SMART (Bruker, 1998)'
_computing_data_reduction 'SAINT (Bruker, 1998)'
_computing_molecular_graphics 'ORTEP-III (Burnett & Johnson, 1996)'
_computing_publication_material 'CIFTAB (Sheldrick, 1997)'
_computing_structure_refinement 'SHELXL-97 (Sheldrick, 1997)'
_computing_structure_solution 'SHELXS-97 (Sheldrick, 1997)'
_diffrn_ambient_temperature 173(2)
_diffrn_measured_fraction_theta_full 0.994
_diffrn_measured_fraction_theta_max 0.994
_diffrn_measurement_device_type 'Bruker SMART CCD area detector'
_diffrn_measurement_method 'omega scans'
_diffrn_radiation_monochromator graphite
_diffrn_radiation_source 'fine-focus sealed tube'
_diffrn_radiation_type MoK\a
_diffrn_radiation_wavelength 0.71073
_diffrn_reflns_av_R_equivalents 0.0294
_diffrn_reflns_av_sigmaI/netI 0.0323
_diffrn_reflns_limit_h_max 9
_diffrn_reflns_limit_h_min -9
_diffrn_reflns_limit_k_max 26
_diffrn_reflns_limit_k_min -24
_diffrn_reflns_limit_l_max 12
_diffrn_reflns_limit_l_min -13
_diffrn_reflns_number 10897
_diffrn_reflns_theta_full 27.11
_diffrn_reflns_theta_max 27.11
_diffrn_reflns_theta_min 1.93
_diffrn_standards_decay_% 0.0
_exptl_absorpt_coefficient_mu 0.247
_exptl_absorpt_correction_T_max 0.96
_exptl_absorpt_correction_T_min 0.89
_exptl_absorpt_correction_type multi-scan
_exptl_absorpt_process_details
;
 Data were corrected for decay and absorption using the program SADABS 
 based on the method of R.H. Blessing (Acta Cryst. A51, 33-38, 1995).
;
_exptl_crystal_colour colorless
_exptl_crystal_density_diffrn 1.268
_exptl_crystal_density_method 'not measured'
_exptl_crystal_description needle
_exptl_crystal_F_000 632
_exptl_crystal_size_max 0.50
_exptl_crystal_size_mid 0.20
_exptl_crystal_size_min 0.15
_refine_diff_density_max 0.270
_refine_diff_density_min -0.320
_refine_diff_density_rms 0.040
_refine_ls_extinction_method none
_refine_ls_goodness_of_fit_ref 1.026
_refine_ls_hydrogen_treatment noref
_refine_ls_matrix_type full
_refine_ls_number_parameters 182
_refine_ls_number_reflns 3398
_refine_ls_number_restraints 0
_refine_ls_restrained_S_all 1.026
_refine_ls_R_factor_all 0.0566
_refine_ls_R_factor_gt 0.0403
_refine_ls_shift/su_max 0.001
_refine_ls_shift/su_mean 0.000
_refine_ls_structure_factor_coef Fsqd
_refine_ls_weighting_details 'calc w=1/[\s^2^(Fo^2^)+(0.0386P)^2^+0.5238P] where P=(Fo^2^+2Fc^2^)/3'
_refine_ls_weighting_scheme calc
_refine_ls_wR_factor_gt 0.0893
_refine_ls_wR_factor_ref 0.0961
_reflns_number_gt 2695
_reflns_number_total 3398
_reflns_threshold_expression >2sigma(I)
_cod_data_source_file ol050657vsi20050326_042447.cif
_cod_data_source_block DR-IV-138a
_cod_original_sg_symbol_H-M P2~1~/n
_cod_database_code 1506577

loop_
_symmetry_equiv_pos_as_xyz
'x, y, z'
'-x+1/2, y+1/2, -z+1/2'
'-x, -y, -z'
'x-1/2, -y-1/2, z-1/2'

loop_
_atom_site_label
_atom_site_type_symbol
_atom_site_fract_x
_atom_site_fract_y
_atom_site_fract_z
_atom_site_U_iso_or_equiv
_atom_site_adp_type
_atom_site_occupancy
_atom_site_symmetry_multiplicity
_atom_site_calc_flag
_atom_site_refinement_flags
Cl1 Cl 0.67551(6) 0.13941(2) 0.77586(5) 0.04675(15) Uani 1 1 d .
O1 O 1.01598(15) 0.12096(5) 1.00855(11) 0.0321(3) Uani 1 1 d .
C1 C 0.9158(2) 0.17172(7) 1.01878(16) 0.0268(3) Uani 1 1 d .
H1 H 0.9591 0.1978 1.0980 0.032 Uiso 1 1 calc R
O2 O 0.49283(16) 0.25190(6) 0.82915(12) 0.0401(3) Uani 1 1 d .
C2 C 0.7555(2) 0.18717(7) 0.92036(15) 0.0269(3) Uani 1 1 d .
C3 C 0.6365(2) 0.24169(7) 0.92507(15) 0.0257(3) Uani 1 1 d .
C4 C 0.6931(2) 0.28378(7) 1.04589(15) 0.0260(3) Uani 1 1 d .
H4 H 0.8167 0.2807 1.1087 0.031 Uiso 1 1 calc R
C5 C 0.5756(2) 0.32556(8) 1.06860(16) 0.0317(4) Uani 1 1 d .
H5 H 0.4537 0.3279 1.0031 0.038 Uiso 1 1 calc R
C6 C 0.6182(3) 0.36953(8) 1.18882(18) 0.0396(4) Uani 1 1 d .
H6A H 0.7550 0.3691 1.2376 0.048 Uiso 1 1 calc R
H6B H 0.5541 0.3541 1.2532 0.048 Uiso 1 1 calc R
C7 C 0.5563(3) 0.43710(9) 1.1472(2) 0.0483(5) Uani 1 1 d .
H7A H 0.6241 0.4534 1.0872 0.072 Uiso 1 1 calc R
H7B H 0.5837 0.4637 1.2294 0.072 Uiso 1 1 calc R
H7C H 0.4211 0.4378 1.0983 0.072 Uiso 1 1 calc R
C8 C 1.1990(2) 0.11091(7) 1.11626(15) 0.0260(3) Uani 1 1 d .
C9 C 1.1742(2) 0.10252(7) 1.25652(15) 0.0265(3) Uani 1 1 d .
H9A H 1.0866 0.0671 1.2538 0.032 Uiso 1 1 calc R
H9B H 1.1211 0.1417 1.2827 0.032 Uiso 1 1 calc R
C10 C 1.3673(2) 0.08833(7) 1.36194(16) 0.0288(3) Uani 1 1 d .
H10 H 1.3537 0.0834 1.4550 0.035 Uiso 1 1 calc R
C11 C 1.5022(2) 0.14288(8) 1.36435(18) 0.0347(4) Uani 1 1 d .
H11A H 1.6258 0.1341 1.4333 0.042 Uiso 1 1 calc R
H11B H 1.4526 0.1827 1.3905 0.042 Uiso 1 1 calc R
C12 C 1.5250(2) 0.15035(8) 1.22224(18) 0.0357(4) Uani 1 1 d .
H12 H 1.6142 0.1858 1.2244 0.043 Uiso 1 1 calc R
C13 C 1.6012(2) 0.08876(9) 1.18151(19) 0.0390(4) Uani 1 1 d .
H13A H 1.6158 0.0936 1.0897 0.047 Uiso 1 1 calc R
H13B H 1.7260 0.0792 1.2481 0.047 Uiso 1 1 calc R
C14 C 1.4656(2) 0.03439(8) 1.17911(17) 0.0337(4) Uani 1 1 d .
H14 H 1.5155 -0.0058 1.1525 0.040 Uiso 1 1 calc R
C15 C 1.2730(2) 0.04954(8) 1.07412(17) 0.0338(4) Uani 1 1 d .
H15A H 1.2854 0.0543 0.9816 0.041 Uiso 1 1 calc R
H15B H 1.1843 0.0144 1.0711 0.041 Uiso 1 1 calc R
C16 C 1.4449(2) 0.02685(8) 1.32182(17) 0.0328(4) Uani 1 1 d .
H16A H 1.3586 -0.0087 1.3211 0.039 Uiso 1 1 calc R
H16B H 1.5685 0.0171 1.3898 0.039 Uiso 1 1 calc R
C17 C 1.3321(2) 0.16567(8) 1.11739(17) 0.0325(4) Uani 1 1 d .
H17A H 1.2824 0.2056 1.1431 0.039 Uiso 1 1 calc R
H17B H 1.3443 0.1712 1.0250 0.039 Uiso 1 1 calc R

loop_
_atom_site_aniso_label
_atom_site_aniso_U_11
_atom_site_aniso_U_22
_atom_site_aniso_U_33
_atom_site_aniso_U_23
_atom_site_aniso_U_13
_atom_site_aniso_U_12
Cl1 0.0390(3) 0.0502(3) 0.0398(3) -0.0211(2) -0.00342(19) 0.0068(2)
O1 0.0289(6) 0.0337(6) 0.0287(6) -0.0047(5) 0.0023(5) 0.0068(5)
C1 0.0278(8) 0.0265(8) 0.0250(8) -0.0002(6) 0.0067(6) 0.0004(6)
O2 0.0356(7) 0.0386(7) 0.0320(7) -0.0045(5) -0.0088(5) 0.0068(5)
C2 0.0269(8) 0.0278(8) 0.0235(8) -0.0032(6) 0.0045(6) -0.0028(6)
C3 0.0242(7) 0.0263(8) 0.0229(8) 0.0033(6) 0.0021(6) -0.0025(6)
C4 0.0245(8) 0.0289(8) 0.0208(8) 0.0029(6) 0.0019(6) 0.0015(6)
C5 0.0261(8) 0.0360(9) 0.0296(9) 0.0013(7) 0.0043(7) 0.0015(7)
C6 0.0400(10) 0.0458(11) 0.0327(10) -0.0057(8) 0.0110(8) 0.0104(8)
C7 0.0450(11) 0.0418(11) 0.0561(12) -0.0116(9) 0.0132(9) 0.0046(8)
C8 0.0233(7) 0.0288(8) 0.0245(8) 0.0013(6) 0.0054(6) 0.0041(6)
C9 0.0261(8) 0.0253(8) 0.0305(8) 0.0020(6) 0.0124(7) 0.0018(6)
C10 0.0298(8) 0.0319(8) 0.0252(8) 0.0062(6) 0.0095(6) 0.0061(6)
C11 0.0279(8) 0.0333(9) 0.0367(9) -0.0006(7) 0.0016(7) 0.0026(7)
C12 0.0260(8) 0.0365(9) 0.0440(10) 0.0096(7) 0.0103(7) -0.0041(7)
C13 0.0269(8) 0.0513(11) 0.0429(10) 0.0119(8) 0.0171(8) 0.0072(8)
C14 0.0323(9) 0.0337(9) 0.0377(10) 0.0023(7) 0.0150(7) 0.0104(7)
C15 0.0350(9) 0.0351(9) 0.0322(9) -0.0038(7) 0.0121(7) 0.0064(7)
C16 0.0314(8) 0.0307(9) 0.0376(10) 0.0086(7) 0.0127(7) 0.0070(7)
C17 0.0302(8) 0.0331(9) 0.0347(9) 0.0101(7) 0.0110(7) 0.0023(7)

loop_
_atom_type_symbol
_atom_type_description
_atom_type_scat_dispersion_real
_atom_type_scat_dispersion_imag
_atom_type_scat_source
C C 0.0033 0.0016 'International Tables Vol C Tables 4.2.6.8 and 6.1.1.4'
H H 0.0000 0.0000 'International Tables Vol C Tables 4.2.6.8 and 6.1.1.4'
O O 0.0106 0.0060 'International Tables Vol C Tables 4.2.6.8 and 6.1.1.4'
Cl Cl 0.1484 0.1585 'International Tables Vol C Tables 4.2.6.8 and 6.1.1.4'

loop_
_geom_angle_atom_site_label_1
_geom_angle_atom_site_label_2
_geom_angle_atom_site_label_3
_geom_angle
C1 O1 C8 118.01(12)
O1 C1 C2 121.95(14)
C1 C2 C3 125.11(14)
C1 C2 Cl1 119.12(12)
C3 C2 Cl1 115.76(11)
O2 C3 C2 120.03(14)
O2 C3 C4 121.00(14)
C2 C3 C4 118.97(13)
C5 C4 C3 121.42(14)
C4 C5 C6 125.52(15)
C5 C6 C7 112.55(15)
O1 C8 C9 111.10(12)
O1 C8 C15 104.18(12)
C9 C8 C15 109.67(12)
O1 C8 C17 110.37(12)
C9 C8 C17 111.02(13)
C15 C8 C17 110.29(13)
C8 C9 C10 108.48(12)
C11 C10 C16 109.52(13)
C11 C10 C9 109.68(12)
C16 C10 C9 109.24(13)
C10 C11 C12 109.69(13)
C13 C12 C11 109.81(14)
C13 C12 C17 109.71(15)
C11 C12 C17 108.85(13)
C14 C13 C12 109.58(13)
C13 C14 C16 109.45(14)
C13 C14 C15 109.19(14)
C16 C14 C15 109.48(13)
C8 C15 C14 108.89(13)
C10 C16 C14 109.50(13)
C8 C17 C12 108.36(13)

loop_
_geom_bond_atom_site_label_1
_geom_bond_atom_site_label_2
_geom_bond_distance
Cl1 C2 1.7359(15)
O1 C1 1.3315(18)
O1 C8 1.4808(18)
C1 C2 1.344(2)
O2 C3 1.2272(18)
C2 C3 1.467(2)
C3 C4 1.475(2)
C4 C5 1.320(2)
C5 C6 1.496(2)
C6 C7 1.517(3)
C8 C9 1.522(2)
C8 C15 1.525(2)
C8 C17 1.525(2)
C9 C10 1.539(2)
C10 C11 1.528(2)
C10 C16 1.531(2)
C11 C12 1.532(2)
C12 C13 1.531(2)
C12 C17 1.540(2)
C13 C14 1.528(2)
C14 C16 1.533(2)
C14 C15 1.538(2)

loop_
_geom_torsion_atom_site_label_1
_geom_torsion_atom_site_label_2
_geom_torsion_atom_site_label_3
_geom_torsion_atom_site_label_4
_geom_torsion
C8 O1 C1 C2 174.75(13)
O1 C1 C2 C3 179.16(14)
O1 C1 C2 Cl1 0.3(2)
C1 C2 C3 O2 179.56(15)
Cl1 C2 C3 O2 -1.6(2)
C1 C2 C3 C4 -0.1(2)
Cl1 C2 C3 C4 178.79(11)
O2 C3 C4 C5 13.9(2)
C2 C3 C4 C5 -166.49(15)
C3 C4 C5 C6 178.96(15)
C4 C5 C6 C7 133.40(18)
C1 O1 C8 C9 61.45(17)
C1 O1 C8 C15 179.47(13)
C1 O1 C8 C17 -62.15(17)
O1 C8 C9 C10 176.64(12)
C15 C8 C9 C10 62.00(16)
C17 C8 C9 C10 -60.13(16)
C8 C9 C10 C11 59.01(16)
C8 C9 C10 C16 -61.04(15)
C16 C10 C11 C12 59.51(17)
C9 C10 C11 C12 -60.36(16)
C10 C11 C12 C13 -59.24(17)
C10 C11 C12 C17 60.88(17)
C11 C12 C13 C14 59.38(18)
C17 C12 C13 C14 -60.22(17)
C12 C13 C14 C16 -59.82(17)
C12 C13 C14 C15 60.01(18)
O1 C8 C15 C14 179.56(12)
C9 C8 C15 C14 -61.44(16)
C17 C8 C15 C14 61.13(17)
C13 C14 C15 C8 -60.08(17)
C16 C14 C15 C8 59.74(17)
C11 C10 C16 C14 -60.05(17)
C9 C10 C16 C14 60.10(16)
C13 C14 C16 C10 60.21(17)
C15 C14 C16 C10 -59.44(17)
O1 C8 C17 C12 -175.28(12)
C9 C8 C17 C12 61.07(17)
C15 C8 C17 C12 -60.71(17)
C13 C12 C17 C8 59.84(17)
C11 C12 C17 C8 -60.34(18)
